data_4333426
loop_
_publ_author_name
'Tidmarsh, Ian S.'
'Scales, Emma'
'Brearley, Paul R.'
'Wolowska, Joanna'
'Sorace, Lorenzo'
'Caneschi, Andrea'
'Laye, Rebecca H.'
'McInnes, Eric J. L.'

_publ_section_title
;
 Synthesis, structural, and magnetic studies on a redox family of
 tetrametallic vanadium clusters: {VIV4}, {VIII2VIV2}, and {VIII4}
 butterfly complexes.
;
_journal_issue 23
_journal_name_full 'Inorganic chemistry'
_journal_page_first 9743
_journal_page_last 9753
_journal_paper_doi 10.1021/ic7011183
_journal_volume 46
_journal_year 2007
_chemical_formula_sum 'C36 H46 O16 V4'
_chemical_formula_weight 938.49
_chemical_name_systematic
; 
 ? 
;
_space_group_IT_number 14
_symmetry_cell_setting monoclinic
_symmetry_space_group_name_Hall '-P 2yn'
_symmetry_space_group_name_H-M 'P 1 21/n 1'
_atom_sites_solution_hydrogens geom
_atom_sites_solution_primary direct
_atom_sites_solution_secondary difmap
_audit_creation_method SHELXL-97
_cell_angle_alpha 90.00
_cell_angle_beta 102.773(3)
_cell_angle_gamma 90.00
_cell_formula_units_Z 2
_cell_length_a 9.2831(3)
_cell_length_b 11.1266(4)
_cell_length_c 19.4966(7)
_cell_measurement_reflns_used 3133
_cell_measurement_temperature 100(2)
_cell_measurement_theta_max 31.7546
_cell_measurement_theta_min 2.8114
_cell_volume 1963.96(12)
_computing_cell_refinement
;
CrysAlis RED, Oxford Diffraction Ltd.,
Version 1.171.29.1 (release 13-01-2006 CrysAlis171 .NET)
(compiled Jan 13 2006,17:25:00)
;
_computing_data_collection
;
CrysAlis CCD, Oxford Diffraction Ltd.,
Version 1.171.29.1 (release 13-01-2006 CrysAlis171 .NET)
(compiled Jan 13 2006,17:25:00)
;
_computing_data_reduction
;
CrysAlis RED, Oxford Diffraction Ltd.,
Version 1.171.29.1 (release 13-01-2006 CrysAlis171 .NET)
(compiled Jan 13 2006,17:25:00)
;
_computing_molecular_graphics 'Bruker SHELXTL'
_computing_publication_material 'Bruker SHELXTL'
_computing_structure_refinement 'SHELXL-97 (Sheldrick, 1997)'
_computing_structure_solution 'SHELXS-97 (Sheldrick, 1990)'
_diffrn_ambient_temperature 100(2)
_diffrn_detector_area_resol_mean 8.3367
_diffrn_measured_fraction_theta_full 0.909
_diffrn_measured_fraction_theta_max 0.909
_diffrn_measurement_device_type 'Oxford Diffraction Xcaliber 2'
_diffrn_measurement_method 'phi and omega'
_diffrn_radiation_monochromator graphite
_diffrn_radiation_source 'Enhance (Mo) X-ray Source'
_diffrn_radiation_type 'Mo K\a'
_diffrn_radiation_wavelength 0.7107
_diffrn_reflns_av_R_equivalents 0.0293
_diffrn_reflns_av_sigmaI/netI 0.0244
_diffrn_reflns_limit_h_max 10
_diffrn_reflns_limit_h_min -7
_diffrn_reflns_limit_k_max 8
_diffrn_reflns_limit_k_min -12
_diffrn_reflns_limit_l_max 21
_diffrn_reflns_limit_l_min -19
_diffrn_reflns_number 5126
_diffrn_reflns_theta_full 23.26
_diffrn_reflns_theta_max 23.26
_diffrn_reflns_theta_min 3.89
_exptl_absorpt_coefficient_mu 0.994
_exptl_absorpt_correction_T_max 0.6363
_exptl_absorpt_correction_T_min 0.6363
_exptl_absorpt_correction_type multi-scan
_exptl_absorpt_process_details SADABS
_exptl_crystal_colour brown
_exptl_crystal_density_diffrn 1.587
_exptl_crystal_density_method 'not measured'
_exptl_crystal_description block
_exptl_crystal_F_000 964
_exptl_crystal_size_max 0.41
_exptl_crystal_size_mid 0.34
_exptl_crystal_size_min 0.24
_refine_diff_density_max 0.393
_refine_diff_density_min -0.516
_refine_diff_density_rms 0.074
_refine_ls_extinction_method none
_refine_ls_goodness_of_fit_ref 1.058
_refine_ls_hydrogen_treatment constr
_refine_ls_matrix_type full
_refine_ls_number_parameters 256
_refine_ls_number_reflns 2562
_refine_ls_number_restraints 0
_refine_ls_restrained_S_all 1.058
_refine_ls_R_factor_all 0.0390
_refine_ls_R_factor_gt 0.0356
_refine_ls_shift/su_max 0.000
_refine_ls_shift/su_mean 0.000
_refine_ls_structure_factor_coef Fsqd
_refine_ls_weighting_details 'calc w=1/[\s^2^(Fo^2^)+(0.0640P)^2^+1.9234P] where P=(Fo^2^+2Fc^2^)/3'
_refine_ls_weighting_scheme calc
_refine_ls_wR_factor_gt 0.0976
_refine_ls_wR_factor_ref 0.1004
_reflns_number_gt 2282
_reflns_number_total 2562
_reflns_threshold_expression >2sigma(I)
_cod_data_source_file ic7011183sup5.cif
_cod_data_source_block oejlm66p21nsad
_cod_depositor_comments
;
The following automatic conversions were performed:

'_symmetry_cell_setting' value 'Monoclinic' changed to 'monoclinic'
according to /home/saulius/struct/CIF-dictionaries/cif_core.dic
dictionary named 'cif_core.dic' version 2.4.2 from 2011-04-26.

Automatic conversion script
Id: cif_fix_values 1891 2012-01-12 08:04:46Z andrius 

 Adding full bibliography for 4333424--4333430.cif.
;
_cod_original_sg_symbol_H-M P2(1)/n
_cod_database_code 4333426

loop_
_symmetry_equiv_pos_as_xyz
'x, y, z'
'-x+1/2, y+1/2, -z+1/2'
'-x, -y, -z'
'x-1/2, -y-1/2, z-1/2'

loop_
_atom_site_label
_atom_site_type_symbol
_atom_site_fract_x
_atom_site_fract_y
_atom_site_fract_z
_atom_site_U_iso_or_equiv
_atom_site_adp_type
_atom_site_occupancy
_atom_site_symmetry_multiplicity
_atom_site_calc_flag
_atom_site_refinement_flags
V1 V 0.61567(5) 0.70452(4) 0.03290(2) 0.00981(18) Uani 1 1 d .
V2 V 0.54882(5) 0.46003(4) 0.08962(2) 0.01002(19) Uani 1 1 d .
O1 O 0.5747(2) 0.87159(16) 0.05568(10) 0.0125(5) Uani 1 1 d .
O2 O 0.7965(2) 0.70841(16) 0.10597(10) 0.0127(5) Uani 1 1 d .
O3 O 0.7203(2) 0.74476(16) -0.04490(10) 0.0121(5) Uani 1 1 d .
O4 O 0.3757(2) 0.39449(16) 0.12595(10) 0.0121(5) Uani 1 1 d .
O5 O 0.4913(2) 0.63257(16) 0.09109(10) 0.0106(4) Uani 1 1 d .
O6 O 0.6461(2) 0.52487(15) 0.01493(10) 0.0100(4) Uani 1 1 d .
O7 O 0.4390(2) 0.69854(16) -0.04638(10) 0.0107(5) Uani 1 1 d .
O8 O 0.6785(2) 0.45138(17) 0.15870(11) 0.0163(5) Uani 1 1 d .
C1 C 0.7401(4) 0.8787(3) 0.16729(16) 0.0189(7) Uani 1 1 d .
H1 H 0.7638 0.9198 0.2098 0.023 Uiso 1 1 calc R
C2 C 0.6233(3) 0.9235(3) 0.11495(16) 0.0156(7) Uani 1 1 d .
C3 C 0.5466(4) 1.0378(3) 0.12615(18) 0.0226(8) Uani 1 1 d .
H3A H 0.5151 1.0788 0.0820 0.034 Uiso 1 1 calc R
H3B H 0.6133 1.0883 0.1584 0.034 Uiso 1 1 calc R
H3C H 0.4622 1.0197 0.1452 0.034 Uiso 1 1 calc R
C4 C 0.8218(3) 0.7782(3) 0.15995(16) 0.0155(7) Uani 1 1 d .
C5 C 0.9552(4) 0.7447(3) 0.21604(17) 0.0246(8) Uani 1 1 d .
H5A H 0.9520 0.6604 0.2261 0.037 Uiso 1 1 calc R
H5B H 0.9552 0.7900 0.2579 0.037 Uiso 1 1 calc R
H5C H 1.0433 0.7623 0.1998 0.037 Uiso 1 1 calc R
C6 C 0.2904(3) 0.3068(2) 0.10396(15) 0.0117(7) Uani 1 1 d .
C7 C 0.1922(3) 0.2619(3) 0.14907(16) 0.0143(7) Uani 1 1 d .
C8 C 0.1509(4) 0.3378(3) 0.19810(17) 0.0208(8) Uani 1 1 d .
H8 H 0.1886 0.4154 0.2045 0.025 Uiso 1 1 calc R
C9 C 0.0529(4) 0.2970(3) 0.23738(18) 0.0274(8) Uani 1 1 d .
H9 H 0.0225 0.3484 0.2690 0.033 Uiso 1 1 calc R
C10 C 0.0004(4) 0.1805(3) 0.22970(18) 0.0265(8) Uani 1 1 d .
H10 H -0.0637 0.1531 0.2568 0.032 Uiso 1 1 calc R
C11 C 0.0431(4) 0.1048(3) 0.18170(18) 0.0251(8) Uani 1 1 d .
H11 H 0.0084 0.0261 0.1768 0.030 Uiso 1 1 calc R
C12 C 0.1377(4) 0.1461(3) 0.14078(17) 0.0203(7) Uani 1 1 d .
H12 H 0.1645 0.0956 0.1077 0.024 Uiso 1 1 calc R
C13 C 0.3438(3) 0.6721(3) 0.08963(16) 0.0131(6) Uani 1 1 d .
H13A H 0.3471 0.7549 0.1054 0.016 Uiso 1 1 calc R
H13B H 0.3037 0.6240 0.1225 0.016 Uiso 1 1 calc R
C14 C 0.7808(3) 0.4674(2) 0.00868(16) 0.0132(7) Uani 1 1 d .
H14A H 0.8493 0.4690 0.0541 0.016 Uiso 1 1 calc R
H14B H 0.8246 0.5129 -0.0240 0.016 Uiso 1 1 calc R
C15 C 0.2989(3) 0.7394(3) -0.03621(16) 0.0135(7) Uani 1 1 d .
H15A H 0.2280 0.7377 -0.0810 0.016 Uiso 1 1 calc R
H15B H 0.3084 0.8220 -0.0200 0.016 Uiso 1 1 calc R
C16 C 0.7600(3) 0.3367(3) -0.01681(15) 0.0129(7) Uani 1 1 d .
C17 C 0.9135(3) 0.2906(2) -0.02197(17) 0.0139(7) Uani 1 1 d .
H17A H 0.9478 0.3392 -0.0565 0.017 Uiso 1 1 calc R
H17B H 0.9808 0.3041 0.0231 0.017 Uiso 1 1 calc R
C18 C 0.9248(4) 0.1585(3) -0.04173(17) 0.0195(7) Uani 1 1 d .
H18A H 0.8942 0.1086 -0.0074 0.029 Uiso 1 1 calc R
H18B H 1.0252 0.1401 -0.0430 0.029 Uiso 1 1 calc R
H18C H 0.8621 0.1440 -0.0872 0.029 Uiso 1 1 calc R

loop_
_atom_site_aniso_label
_atom_site_aniso_U_11
_atom_site_aniso_U_22
_atom_site_aniso_U_33
_atom_site_aniso_U_23
_atom_site_aniso_U_13
_atom_site_aniso_U_12
V1 0.0109(3) 0.0117(3) 0.0069(3) -0.00107(18) 0.0024(2) -0.00116(18)
V2 0.0126(3) 0.0121(3) 0.0055(3) 0.00010(18) 0.0024(2) -0.00076(18)
O1 0.0159(11) 0.0140(10) 0.0090(11) -0.0014(8) 0.0053(9) -0.0009(8)
O2 0.0133(11) 0.0166(10) 0.0080(11) -0.0020(8) 0.0019(9) -0.0013(8)
O3 0.0129(11) 0.0149(10) 0.0089(11) 0.0013(8) 0.0035(9) 0.0009(8)
O4 0.0156(10) 0.0132(10) 0.0084(10) 0.0000(8) 0.0047(9) -0.0015(8)
O5 0.0109(10) 0.0130(10) 0.0093(10) -0.0005(8) 0.0054(9) 0.0000(8)
O6 0.0101(10) 0.0112(10) 0.0096(10) -0.0004(8) 0.0040(9) 0.0008(8)
O7 0.0116(11) 0.0117(10) 0.0100(10) 0.0001(8) 0.0053(9) 0.0012(8)
O8 0.0208(12) 0.0185(11) 0.0088(11) 0.0010(8) 0.0019(10) 0.0012(8)
C1 0.0262(18) 0.0183(16) 0.0115(16) -0.0058(12) 0.0028(15) -0.0057(13)
C2 0.0225(17) 0.0150(15) 0.0127(16) -0.0010(12) 0.0109(15) -0.0071(13)
C3 0.0356(19) 0.0157(16) 0.0200(17) -0.0029(13) 0.0137(16) 0.0008(13)
C4 0.0158(16) 0.0215(16) 0.0094(16) 0.0012(12) 0.0033(14) -0.0066(12)
C5 0.0237(18) 0.0331(18) 0.0135(17) -0.0017(14) -0.0036(15) -0.0010(14)
C6 0.0121(15) 0.0139(15) 0.0077(16) 0.0020(11) -0.0005(13) 0.0037(12)
C7 0.0104(15) 0.0212(16) 0.0110(16) 0.0043(12) 0.0020(13) 0.0036(12)
C8 0.0228(18) 0.0256(17) 0.0158(17) -0.0027(13) 0.0082(15) -0.0009(13)
C9 0.031(2) 0.041(2) 0.0145(17) -0.0063(14) 0.0141(17) -0.0029(16)
C10 0.0229(19) 0.045(2) 0.0149(18) 0.0044(15) 0.0103(16) -0.0051(15)
C11 0.0281(19) 0.0280(18) 0.0213(18) 0.0041(14) 0.0100(16) -0.0079(14)
C12 0.0233(17) 0.0219(17) 0.0184(17) 0.0007(13) 0.0101(15) 0.0016(13)
C13 0.0128(15) 0.0159(14) 0.0120(16) 0.0010(12) 0.0056(13) 0.0011(12)
C14 0.0130(15) 0.0148(15) 0.0121(15) 0.0014(11) 0.0034(13) 0.0012(12)
C15 0.0138(15) 0.0148(15) 0.0126(15) -0.0004(12) 0.0047(13) 0.0036(12)
C16 0.0122(15) 0.0154(15) 0.0114(15) 0.0006(12) 0.0031(13) -0.0004(12)
C17 0.0113(15) 0.0145(15) 0.0171(16) 0.0007(12) 0.0056(14) -0.0009(11)
C18 0.0155(16) 0.0207(16) 0.0248(18) -0.0009(13) 0.0099(15) 0.0021(13)

loop_
_atom_type_symbol
_atom_type_description
_atom_type_scat_dispersion_real
_atom_type_scat_dispersion_imag
_atom_type_scat_source
C C 0.0033 0.0016 'International Tables Vol C Tables 4.2.6.8 and 6.1.1.4'
H H 0.0000 0.0000 'International Tables Vol C Tables 4.2.6.8 and 6.1.1.4'
O O 0.0106 0.0060 'International Tables Vol C Tables 4.2.6.8 and 6.1.1.4'
V V 0.3005 0.5294 'International Tables Vol C Tables 4.2.6.8 and 6.1.1.4'

loop_
_geom_angle_atom_site_label_1
_geom_angle_atom_site_label_2
_geom_angle_atom_site_label_3
_geom_angle
_geom_angle_site_symmetry_1
_geom_angle_site_symmetry_3
O2 V1 O5 96.23(8) . .
O2 V1 O1 89.55(8) . .
O5 V1 O1 95.02(8) . .
O2 V1 O7 176.22(9) . .
O5 V1 O7 86.91(8) . .
O1 V1 O7 92.28(8) . .
O2 V1 O3 93.71(8) . .
O5 V1 O3 165.02(8) . .
O1 V1 O3 96.24(8) . .
O7 V1 O3 82.81(8) . .
O2 V1 O6 91.01(7) . .
O5 V1 O6 79.78(8) . .
O1 V1 O6 174.79(9) . .
O7 V1 O6 87.47(7) . .
O3 V1 O6 88.89(8) . .
O2 V1 V2 88.06(6) . .
O5 V1 V2 39.91(5) . .
O1 V1 V2 134.07(7) . .
O7 V1 V2 93.03(6) . .
O3 V1 V2 129.68(6) . .
O6 V1 V2 40.80(6) . .
O8 V2 O7 101.71(9) . 3_665
O8 V2 O5 101.54(9) . .
O7 V2 O5 155.41(8) 3_665 .
O8 V2 O6 104.89(10) . .
O7 V2 O6 86.21(8) 3_665 .
O5 V2 O6 80.18(8) . .
O8 V2 O4 101.01(10) . .
O7 V2 O4 87.27(8) 3_665 .
O5 V2 O4 96.06(8) . .
O6 V2 O4 154.06(8) . .
O8 V2 O6 179.41(9) . 3_665
O7 V2 O6 78.70(7) 3_665 3_665
O5 V2 O6 77.99(7) . 3_665
O6 V2 O6 74.70(8) . 3_665
O4 V2 O6 79.41(7) . 3_665
O8 V2 V1 100.57(7) . .
O7 V2 V1 127.45(6) 3_665 .
O5 V2 V1 39.08(6) . .
O6 V2 V1 42.04(5) . .
O4 V2 V1 133.38(6) . .
O6 V2 V1 78.84(5) 3_665 .
C2 O1 V1 125.59(18) . .
C4 O2 V1 125.74(19) . .
C6 O3 V1 128.68(19) 3_665 .
C6 O4 V2 129.85(19) . .
C13 O5 V1 123.11(16) . .
C13 O5 V2 123.57(16) . .
V1 O5 V2 101.01(9) . .
C14 O6 V2 116.20(16) . .
C14 O6 V1 127.06(16) . .
V2 O6 V1 97.16(9) . .
C14 O6 V2 117.67(16) . 3_665
V2 O6 V2 105.30(8) . 3_665
V1 O6 V2 88.32(7) . 3_665
C15 O7 V2 118.89(16) . 3_665
C15 O7 V1 119.96(17) . .
V2 O7 V1 104.30(9) 3_665 .
C4 C1 C2 124.5(3) . .
C4 C1 H1 117.7 . .
C2 C1 H1 117.7 . .
O1 C2 C1 123.8(3) . .
O1 C2 C3 115.5(3) . .
C1 C2 C3 120.7(3) . .
C2 C3 H3A 109.5 . .
C2 C3 H3B 109.5 . .
H3A C3 H3B 109.5 . .
C2 C3 H3C 109.5 . .
H3A C3 H3C 109.5 . .
H3B C3 H3C 109.5 . .
O2 C4 C1 124.7(3) . .
O2 C4 C5 114.6(3) . .
C1 C4 C5 120.6(3) . .
C4 C5 H5A 109.5 . .
C4 C5 H5B 109.5 . .
H5A C5 H5B 109.5 . .
C4 C5 H5C 109.5 . .
H5A C5 H5C 109.5 . .
H5B C5 H5C 109.5 . .
O4 C6 O3 124.8(3) . 3_665
O4 C6 C7 118.5(3) . .
O3 C6 C7 116.7(2) 3_665 .
C12 C7 C8 119.8(3) . .
C12 C7 C6 120.1(3) . .
C8 C7 C6 120.0(3) . .
C9 C8 C7 119.6(3) . .
C9 C8 H8 120.2 . .
C7 C8 H8 120.2 . .
C10 C9 C8 120.4(3) . .
C10 C9 H9 119.8 . .
C8 C9 H9 119.8 . .
C11 C10 C9 119.9(3) . .
C11 C10 H10 120.0 . .
C9 C10 H10 120.0 . .
C10 C11 C12 120.0(3) . .
C10 C11 H11 120.0 . .
C12 C11 H11 120.0 . .
C7 C12 C11 120.2(3) . .
C7 C12 H12 119.9 . .
C11 C12 H12 119.9 . .
O5 C13 C16 113.7(2) . 3_665
O5 C13 H13A 108.8 . .
C16 C13 H13A 108.8 3_665 .
O5 C13 H13B 108.8 . .
C16 C13 H13B 108.8 3_665 .
H13A C13 H13B 107.7 . .
O6 C14 C16 113.6(2) . .
O6 C14 H14A 108.8 . .
C16 C14 H14A 108.8 . .
O6 C14 H14B 108.8 . .
C16 C14 H14B 108.8 . .
H14A C14 H14B 107.7 . .
O7 C15 C16 113.0(2) . 3_665
O7 C15 H15A 109.0 . .
C16 C15 H15A 109.0 3_665 .
O7 C15 H15B 109.0 . .
C16 C15 H15B 109.0 3_665 .
H15A C15 H15B 107.8 . .
C15 C16 C13 110.2(2) 3_665 3_665
C15 C16 C14 110.1(2) 3_665 .
C13 C16 C14 111.6(2) 3_665 .
C15 C16 C17 109.6(2) 3_665 .
C13 C16 C17 108.7(3) 3_665 .
C14 C16 C17 106.6(2) . .
C18 C17 C16 116.9(2) . .
C18 C17 H17A 108.1 . .
C16 C17 H17A 108.1 . .
C18 C17 H17B 108.1 . .
C16 C17 H17B 108.1 . .
H17A C17 H17B 107.3 . .
C17 C18 H18A 109.5 . .
C17 C18 H18B 109.5 . .
H18A C18 H18B 109.5 . .
C17 C18 H18C 109.5 . .
H18A C18 H18C 109.5 . .
H18B C18 H18C 109.5 . .

loop_
_geom_bond_atom_site_label_1
_geom_bond_atom_site_label_2
_geom_bond_distance
_geom_bond_site_symmetry_2
V1 O2 1.9470(19) .
V1 O5 1.960(2) .
V1 O1 1.9676(19) .
V1 O7 1.9906(19) .
V1 O3 2.024(2) .
V1 O6 2.0596(18) .
V1 V2 3.0515(7) .
V2 O8 1.5984(19) .
V2 O7 1.9694(18) 3_665
V2 O5 1.9946(18) .
V2 O6 2.009(2) .
V2 O4 2.030(2) .
V2 O6 2.4138(19) 3_665
O1 C2 1.281(4) .
O2 C4 1.287(4) .
O3 C6 1.271(3) 3_665
O4 C6 1.270(3) .
O5 C13 1.432(3) .
O6 C14 1.433(4) .
O6 V2 2.4138(19) 3_665
O7 C15 1.432(4) .
O7 V2 1.9694(18) 3_665
C1 C4 1.376(5) .
C1 C2 1.406(4) .
C1 H1 0.9300 .
C2 C3 1.498(4) .
C3 H3A 0.9600 .
C3 H3B 0.9600 .
C3 H3C 0.9600 .
C4 C5 1.506(4) .
C5 H5A 0.9600 .
C5 H5B 0.9600 .
C5 H5C 0.9600 .
C6 O3 1.271(3) 3_665
C6 C7 1.487(5) .
C7 C12 1.380(4) .
C7 C8 1.392(5) .
C8 C9 1.388(5) .
C8 H8 0.9300 .
C9 C10 1.382(5) .
C9 H9 0.9300 .
C10 C11 1.381(5) .
C10 H10 0.9300 .
C11 C12 1.389(5) .
C11 H11 0.9300 .
C12 H12 0.9300 .
C13 C16 1.533(4) 3_665
C13 H13A 0.9700 .
C13 H13B 0.9700 .
C14 C16 1.535(4) .
C14 H14A 0.9700 .
C14 H14B 0.9700 .
C15 C16 1.527(4) 3_665
C15 H15A 0.9700 .
C15 H15B 0.9700 .
C16 C15 1.527(4) 3_665
C16 C13 1.533(4) 3_665
C16 C17 1.538(4) .
C17 C18 1.529(4) .
C17 H17A 0.9700 .
C17 H17B 0.9700 .
C18 H18A 0.9600 .
C18 H18B 0.9600 .
C18 H18C 0.9600 .

loop_
_geom_torsion_atom_site_label_1
_geom_torsion_atom_site_label_2
_geom_torsion_atom_site_label_3
_geom_torsion_atom_site_label_4
_geom_torsion
_geom_torsion_site_symmetry_1
_geom_torsion_site_symmetry_4
O2 V1 V2 O8 6.77(10) . .
O5 V1 V2 O8 -95.33(12) . .
O1 V1 V2 O8 -80.72(12) . .
O7 V1 V2 O8 -176.85(10) . .
O3 V1 V2 O8 99.98(11) . .
O6 V1 V2 O8 100.57(11) . .
O2 V1 V2 O7 -107.00(10) . 3_665
O5 V1 V2 O7 150.90(11) . 3_665
O1 V1 V2 O7 165.51(10) . 3_665
O7 V1 V2 O7 69.38(11) . 3_665
O3 V1 V2 O7 -13.79(10) . 3_665
O6 V1 V2 O7 -13.20(10) . 3_665
O2 V1 V2 O5 102.10(10) . .
O1 V1 V2 O5 14.61(11) . .
O7 V1 V2 O5 -81.52(10) . .
O3 V1 V2 O5 -164.69(11) . .
O6 V1 V2 O5 -164.10(11) . .
O2 V1 V2 O6 -93.80(10) . .
O5 V1 V2 O6 164.10(11) . .
O1 V1 V2 O6 178.71(11) . .
O7 V1 V2 O6 82.58(10) . .
O3 V1 V2 O6 -0.59(10) . .
O2 V1 V2 O4 123.12(10) . .
O5 V1 V2 O4 21.01(11) . .
O1 V1 V2 O4 35.62(11) . .
O7 V1 V2 O4 -60.50(10) . .
O3 V1 V2 O4 -143.67(10) . .
O6 V1 V2 O4 -143.09(11) . .
O2 V1 V2 O6 -173.26(8) . 3_665
O5 V1 V2 O6 84.64(10) . 3_665
O1 V1 V2 O6 99.25(9) . 3_665
O7 V1 V2 O6 3.12(8) . 3_665
O3 V1 V2 O6 -80.05(9) . 3_665
O6 V1 V2 O6 -79.46(10) . 3_665
O2 V1 O1 C2 -24.5(2) . .
O5 V1 O1 C2 71.7(2) . .
O7 V1 O1 C2 158.8(2) . .
O3 V1 O1 C2 -118.2(2) . .
O6 V1 O1 C2 71.7(9) . .
V2 V1 O1 C2 62.4(3) . .
O5 V1 O2 C4 -70.8(2) . .
O1 V1 O2 C4 24.2(2) . .
O7 V1 O2 C4 143.2(11) . .
O3 V1 O2 C4 120.4(2) . .
O6 V1 O2 C4 -150.6(2) . .
V2 V1 O2 C4 -109.9(2) . .
O2 V1 O3 C6 131.4(2) . 3_665
O5 V1 O3 C6 -0.2(4) . 3_665
O1 V1 O3 C6 -138.7(2) . 3_665
O7 V1 O3 C6 -47.2(2) . 3_665
O6 V1 O3 C6 40.4(2) . 3_665
V2 V1 O3 C6 40.8(2) . 3_665
O8 V2 O4 C6 -123.2(2) . .
O7 V2 O4 C6 -21.8(2) 3_665 .
O5 V2 O4 C6 133.7(2) . .
O6 V2 O4 C6 53.7(3) . .
O6 V2 O4 C6 57.2(2) 3_665 .
V1 V2 O4 C6 120.6(2) . .
O2 V1 O5 C13 137.50(19) . .
O1 V1 O5 C13 47.4(2) . .
O7 V1 O5 C13 -44.61(19) . .
O3 V1 O5 C13 -91.2(3) . .
O6 V1 O5 C13 -132.6(2) . .
V2 V1 O5 C13 -143.1(2) . .
O2 V1 O5 V2 -79.43(9) . .
O1 V1 O5 V2 -169.52(8) . .
O7 V1 O5 V2 98.46(8) . .
O3 V1 O5 V2 51.9(3) . .
O6 V1 O5 V2 10.48(7) . .
O8 V2 O5 C13 -124.5(2) . .
O7 V2 O5 C13 74.7(3) 3_665 .
O6 V2 O5 C13 132.1(2) . .
O4 V2 O5 C13 -22.0(2) . .
O6 V2 O5 C13 55.8(2) 3_665 .
V1 V2 O5 C13 142.8(2) . .
O8 V2 O5 V1 92.62(11) . .
O7 V2 O5 V1 -68.1(2) 3_665 .
O6 V2 O5 V1 -10.73(8) . .
O4 V2 O5 V1 -164.81(8) . .
O6 V2 O5 V1 -87.02(8) 3_665 .
O8 V2 O6 C14 48.28(18) . .
O7 V2 O6 C14 -52.84(17) 3_665 .
O5 V2 O6 C14 147.72(17) . .
O4 V2 O6 C14 -128.6(2) . .
O6 V2 O6 C14 -132.16(19) 3_665 .
V1 V2 O6 C14 137.62(19) . .
O8 V2 O6 V1 -89.35(9) . .
O7 V2 O6 V1 169.53(8) 3_665 .
O5 V2 O6 V1 10.09(7) . .
O4 V2 O6 V1 93.73(17) . .
O6 V2 O6 V1 90.22(8) 3_665 .
O8 V2 O6 V2 -179.56(9) . 3_665
O7 V2 O6 V2 79.32(8) 3_665 3_665
O5 V2 O6 V2 -80.12(8) . 3_665
O4 V2 O6 V2 3.5(2) . 3_665
O6 V2 O6 V2 0.0 3_665 3_665
V1 V2 O6 V2 -90.22(8) . 3_665
O2 V1 O6 C14 -44.9(2) . .
O5 V1 O6 C14 -141.0(2) . .
O1 V1 O6 C14 -141.0(8) . .
O7 V1 O6 C14 131.7(2) . .
O3 V1 O6 C14 48.8(2) . .
V2 V1 O6 C14 -130.7(2) . .
O2 V1 O6 V2 85.86(9) . .
O5 V1 O6 V2 -10.29(7) . .
O1 V1 O6 V2 -10.3(9) . .
O7 V1 O6 V2 -97.60(9) . .
O3 V1 O6 V2 179.55(8) . .
O2 V1 O6 V2 -168.93(8) . 3_665
O5 V1 O6 V2 94.92(7) . 3_665
O1 V1 O6 V2 94.9(8) . 3_665
O7 V1 O6 V2 7.61(8) . 3_665
O3 V1 O6 V2 -75.24(7) . 3_665
V2 V1 O6 V2 105.21(8) . 3_665
O2 V1 O7 C15 -167.1(11) . .
O5 V1 O7 C15 46.73(19) . .
O1 V1 O7 C15 -48.18(19) . .
O3 V1 O7 C15 -144.19(19) . .
O6 V1 O7 C15 126.62(19) . .
V2 V1 O7 C15 86.18(18) . .
O2 V1 O7 V2 56.7(12) . 3_665
O5 V1 O7 V2 -89.53(10) . 3_665
O1 V1 O7 V2 175.57(10) . 3_665
O3 V1 O7 V2 79.56(10) . 3_665
O6 V1 O7 V2 -9.64(10) . 3_665
V2 V1 O7 V2 -50.07(9) . 3_665
V1 O1 C2 C1 15.4(4) . .
V1 O1 C2 C3 -164.4(2) . .
C4 C1 C2 O1 3.9(5) . .
C4 C1 C2 C3 -176.3(3) . .
V1 O2 C4 C1 -15.0(5) . .
V1 O2 C4 C5 167.1(2) . .
C2 C1 C4 O2 -4.3(6) . .
C2 C1 C4 C5 173.5(3) . .
V2 O4 C6 O3 -14.3(4) . 3_665
V2 O4 C6 C7 167.34(18) . .
O4 C6 C7 C12 -157.5(3) . .
O3 C6 C7 C12 24.1(4) 3_665 .
O4 C6 C7 C8 24.7(4) . .
O3 C6 C7 C8 -153.7(3) 3_665 .
C12 C7 C8 C9 -1.2(4) . .
C6 C7 C8 C9 176.6(3) . .
C7 C8 C9 C10 2.2(5) . .
C8 C9 C10 C11 -1.3(5) . .
C9 C10 C11 C12 -0.6(5) . .
C8 C7 C12 C11 -0.7(4) . .
C6 C7 C12 C11 -178.5(3) . .
C10 C11 C12 C7 1.5(5) . .
V1 O5 C13 C16 58.6(3) . 3_665
V2 O5 C13 C16 -76.3(3) . 3_665
V2 O6 C14 C16 66.6(3) . .
V1 O6 C14 C16 -170.36(17) . .
V2 O6 C14 C16 -59.6(3) 3_665 .
V2 O7 C15 C16 65.7(3) 3_665 3_665
V1 O7 C15 C16 -64.4(3) . 3_665
O6 C14 C16 C15 -62.5(3) . 3_665
O6 C14 C16 C13 60.3(3) . 3_665
O6 C14 C16 C17 178.8(2) . .
C15 C16 C17 C18 56.9(3) 3_665 .
C13 C16 C17 C18 -63.6(3) 3_665 .
C14 C16 C17 C18 176.0(3) . .
